data_7000615
loop_
_publ_author_name
'Yadav, Krishan'
'McCahill, Jenny S. J.'
'Bai, Guangcai'
'Stephan, Douglas W.'

_publ_section_title
;
 Phosphinimide complexes with pendant hemilabile donors: synthesis,
 structure and ethylene polymerization activity
;
_journal_issue 9
_journal_name_full 'Dalton Transactions'
_journal_page_first 1636
_journal_page_last 1643
_journal_paper_doi 10.1039/b817959j
_journal_year 2009
_chemical_formula_sum 'C23 H36 Cl2 N O P Ti'
_chemical_formula_weight 492.30
_space_group_IT_number 14
_symmetry_cell_setting monoclinic
_symmetry_space_group_name_Hall '-P 2yn'
_symmetry_space_group_name_H-M 'P 1 21/n 1'
_atom_sites_solution_hydrogens geom
_atom_sites_solution_primary direct
_atom_sites_solution_secondary difmap
_audit_creation_method SHELXL-97
_cell_angle_alpha 90.00
_cell_angle_beta 106.219(4)
_cell_angle_gamma 90.00
_cell_formula_units_Z 4
_cell_length_a 9.020(3)
_cell_length_b 20.667(7)
_cell_length_c 14.584(5)
_cell_measurement_temperature 273(2)
_cell_measurement_theta_max 25.0
_cell_measurement_theta_min 2.0
_cell_volume 2610.5(15)
_computing_cell_refinement 'Bruker XSCANS'
_computing_data_collection 'Bruker XSCANS'
_computing_data_reduction 'Bruker SHELXTL'
_computing_molecular_graphics 'Bruker SHELXTL'
_computing_publication_material 'Bruker SHELXTL'
_computing_structure_refinement 'SHELXL-97 (Sheldrick, 1997)'
_computing_structure_solution 'SHELXS-97 (Sheldrick, 1990)'
_diffrn_ambient_temperature 273(2)
_diffrn_measured_fraction_theta_full 1.000
_diffrn_measured_fraction_theta_max 1.000
_diffrn_measurement_device_type 'Bruker SMART system'
_diffrn_measurement_method CCD
_diffrn_radiation_monochromator graphite
_diffrn_radiation_source 'fine-focus sealed tube'
_diffrn_radiation_type MoK\a
_diffrn_radiation_wavelength 0.71073
_diffrn_reflns_av_R_equivalents 0.0496
_diffrn_reflns_av_sigmaI/netI 0.0383
_diffrn_reflns_limit_h_max 10
_diffrn_reflns_limit_h_min -10
_diffrn_reflns_limit_k_max 24
_diffrn_reflns_limit_k_min -24
_diffrn_reflns_limit_l_max 17
_diffrn_reflns_limit_l_min -17
_diffrn_reflns_number 24680
_diffrn_reflns_theta_full 25.00
_diffrn_reflns_theta_max 25.00
_diffrn_reflns_theta_min 1.76
_exptl_absorpt_coefficient_mu 0.608
_exptl_absorpt_correction_T_max 1.00000
_exptl_absorpt_correction_T_min 0.847145
_exptl_absorpt_correction_type empirical
_exptl_crystal_colour yellow
_exptl_crystal_density_diffrn 1.253
_exptl_crystal_density_method 'not measured'
_exptl_crystal_description blocks
_exptl_crystal_F_000 1040
_exptl_crystal_size_max 0.23
_exptl_crystal_size_mid 0.22
_exptl_crystal_size_min 0.20
_refine_diff_density_max 0.467
_refine_diff_density_min -0.268
_refine_diff_density_rms 0.067
_refine_ls_extinction_method none
_refine_ls_goodness_of_fit_ref 0.990
_refine_ls_hydrogen_treatment constr
_refine_ls_matrix_type full
_refine_ls_number_parameters 262
_refine_ls_number_reflns 4600
_refine_ls_number_restraints 0
_refine_ls_restrained_S_all 0.990
_refine_ls_R_factor_all 0.0919
_refine_ls_R_factor_gt 0.0582
_refine_ls_shift/su_max 0.000
_refine_ls_shift/su_mean 0.000
_refine_ls_structure_factor_coef Fsqd
_refine_ls_weighting_details 'calc w=1/[\s^2^(Fo^2^)+(0.1003P)^2^+1.1993P] where P=(Fo^2^+2Fc^2^)/3'
_refine_ls_weighting_scheme calc
_refine_ls_wR_factor_gt 0.1482
_refine_ls_wR_factor_ref 0.1753
_reflns_number_gt 3014
_reflns_number_total 4600
_reflns_threshold_expression >2sigma(I)
_cod_data_source_file b817959j.txt
_cod_data_source_block CpTiCl2NPtBu2(CH2)3OCH2Ph
_cod_original_cell_volume 2610.5(14)
_cod_original_sg_symbol_H-M P2(1)/n
_cod_database_code 7000615

loop_
_symmetry_equiv_pos_as_xyz
'x, y, z'
'-x+1/2, y+1/2, -z+1/2'
'-x, -y, -z'
'x-1/2, -y-1/2, z-1/2'

loop_
_atom_site_label
_atom_site_type_symbol
_atom_site_fract_x
_atom_site_fract_y
_atom_site_fract_z
_atom_site_U_iso_or_equiv
_atom_site_adp_type
_atom_site_occupancy
_atom_site_symmetry_multiplicity
_atom_site_calc_flag
_atom_site_refinement_flags
_atom_site_disorder_assembly
_atom_site_disorder_group
Ti1 Ti 0.29595(8) 0.08662(3) 0.74398(5) 0.0512(2) Uani 1 1 d . . .
Cl1 Cl 0.48278(15) 0.16254(7) 0.80702(11) 0.1057(5) Uani 1 1 d . . .
Cl2 Cl 0.36255(18) 0.05551(7) 0.60950(9) 0.0960(5) Uani 1 1 d . . .
P1 P -0.02024(11) 0.17787(5) 0.65869(6) 0.0458(3) Uani 1 1 d . . .
N1 N 0.1311(3) 0.13451(13) 0.6990(2) 0.0487(7) Uani 1 1 d . . .
O1 O 0.0197(4) 0.15197(19) 1.0067(2) 0.0918(11) Uani 1 1 d . . .
C1 C 0.3713(13) -0.0202(4) 0.8034(8) 0.153(4) Uani 1 1 d . . .
H1A H 0.4372 -0.0493 0.7788 0.184 Uiso 1 1 calc R . .
C2 C 0.2151(11) -0.0187(3) 0.7722(5) 0.117(2) Uani 1 1 d . . .
H2A H 0.1499 -0.0475 0.7242 0.141 Uiso 1 1 calc R . .
C3 C 0.1656(7) 0.0223(2) 0.8286(4) 0.0829(14) Uani 1 1 d . . .
H3A H 0.0572 0.0280 0.8275 0.099 Uiso 1 1 calc R . .
C4 C 0.2854(9) 0.0488(3) 0.8933(4) 0.0979(18) Uani 1 1 d . . .
H4A H 0.2793 0.0758 0.9473 0.118 Uiso 1 1 calc R . .
C5 C 0.4232(10) 0.0211(5) 0.8798(7) 0.156(4) Uani 1 1 d . . .
H5A H 0.5289 0.0257 0.9211 0.188 Uiso 1 1 calc R . .
C6 C 0.0450(5) 0.25789(19) 0.6277(3) 0.0621(11) Uani 1 1 d . . .
C7 C -0.0886(6) 0.3022(3) 0.5753(5) 0.116(2) Uani 1 1 d . . .
H7A H -0.0479 0.3427 0.5609 0.174 Uiso 1 1 calc R . .
H7B H -0.1553 0.3098 0.6152 0.174 Uiso 1 1 calc R . .
H7C H -0.1460 0.2818 0.5170 0.174 Uiso 1 1 calc R . .
C8 C 0.1578(6) 0.2477(3) 0.5669(3) 0.0889(15) Uani 1 1 d . . .
H8A H 0.1922 0.2890 0.5506 0.133 Uiso 1 1 calc R . .
H8B H 0.1064 0.2248 0.5096 0.133 Uiso 1 1 calc R . .
H8C H 0.2450 0.2230 0.6026 0.133 Uiso 1 1 calc R . .
C9 C 0.1350(6) 0.2898(2) 0.7213(4) 0.0863(15) Uani 1 1 d . . .
H9A H 0.1714 0.3315 0.7081 0.130 Uiso 1 1 calc R . .
H9B H 0.2215 0.2631 0.7525 0.130 Uiso 1 1 calc R . .
H9C H 0.0687 0.2949 0.7621 0.130 Uiso 1 1 calc R . .
C10 C -0.1581(5) 0.1348(2) 0.5589(3) 0.0755(13) Uani 1 1 d . . .
C11 C -0.0939(8) 0.1297(4) 0.4729(4) 0.131(3) Uani 1 1 d . . .
H11A H -0.1667 0.1073 0.4221 0.197 Uiso 1 1 calc R . .
H11B H 0.0017 0.1062 0.4906 0.197 Uiso 1 1 calc R . .
H11C H -0.0763 0.1723 0.4519 0.197 Uiso 1 1 calc R . .
C12 C -0.3184(6) 0.1680(3) 0.5318(4) 0.122(2) Uani 1 1 d . . .
H12A H -0.3872 0.1449 0.4800 0.183 Uiso 1 1 calc R . .
H12B H -0.3081 0.2118 0.5126 0.183 Uiso 1 1 calc R . .
H12C H -0.3592 0.1678 0.5859 0.183 Uiso 1 1 calc R . .
C13 C -0.1755(7) 0.0670(3) 0.5964(4) 0.119(2) Uani 1 1 d . . .
H13A H -0.2460 0.0423 0.5473 0.178 Uiso 1 1 calc R . .
H13B H -0.2147 0.0702 0.6510 0.178 Uiso 1 1 calc R . .
H13C H -0.0767 0.0460 0.6143 0.178 Uiso 1 1 calc R . .
C14 C -0.1233(5) 0.1903(2) 0.7482(3) 0.0717(12) Uani 1 1 d . . .
H14A H -0.1791 0.2309 0.7345 0.086 Uiso 1 1 calc R . .
H14B H -0.1991 0.1561 0.7416 0.086 Uiso 1 1 calc R . .
C15 C -0.0246(6) 0.1917(3) 0.8510(3) 0.0791(13) Uani 1 1 d . . .
H15A H 0.0788 0.1773 0.8536 0.095 Uiso 1 1 calc R . .
H15B H -0.0173 0.2360 0.8740 0.095 Uiso 1 1 calc R . .
C16 C -0.0844(6) 0.1515(3) 0.9138(4) 0.107(2) Uani 1 1 d . . .
H16A H -0.1842 0.1677 0.9161 0.128 Uiso 1 1 calc R . .
H16B H -0.0980 0.1076 0.8895 0.128 Uiso 1 1 calc R . .
C17 C -0.0147(7) 0.1048(3) 1.0645(4) 0.1061(19) Uani 1 1 d . . .
H17A H -0.0016 0.0623 1.0396 0.127 Uiso 1 1 calc R . .
H17B H -0.1212 0.1090 1.0657 0.127 Uiso 1 1 calc R . .
C18 C 0.0916(5) 0.1122(2) 1.1639(3) 0.0710(12) Uani 1 1 d . . .
C19 C 0.1988(6) 0.0654(3) 1.1999(6) 0.1033(19) Uani 1 1 d . . .
H19A H 0.2126 0.0308 1.1625 0.124 Uiso 1 1 calc R . .
C20 C 0.2917(7) 0.0717(4) 1.2998(7) 0.131(3) Uani 1 1 d . . .
H20A H 0.3666 0.0416 1.3290 0.157 Uiso 1 1 calc R . .
C21 C 0.2589(7) 0.1271(4) 1.3484(4) 0.106(2) Uani 1 1 d . . .
H21A H 0.3128 0.1333 1.4122 0.127 Uiso 1 1 calc R . .
C22 C 0.1554(7) 0.1695(3) 1.3062(4) 0.1075(19) Uani 1 1 d . . .
H22A H 0.1392 0.2056 1.3403 0.129 Uiso 1 1 calc R . .
C23 C 0.0732(6) 0.1629(3) 1.2166(4) 0.0896(15) Uani 1 1 d . . .
H23A H 0.0003 0.1943 1.1893 0.107 Uiso 1 1 calc R . .

loop_
_atom_site_aniso_label
_atom_site_aniso_U_11
_atom_site_aniso_U_22
_atom_site_aniso_U_33
_atom_site_aniso_U_23
_atom_site_aniso_U_13
_atom_site_aniso_U_12
Ti1 0.0509(4) 0.0497(4) 0.0508(4) 0.0100(3) 0.0105(3) 0.0056(3)
Cl1 0.0669(8) 0.1127(11) 0.1127(11) 0.0029(8) -0.0158(7) -0.0257(7)
Cl2 0.1179(11) 0.1058(10) 0.0743(8) 0.0068(7) 0.0432(8) 0.0329(8)
P1 0.0444(5) 0.0518(6) 0.0377(5) 0.0052(4) 0.0055(4) 0.0001(4)
N1 0.0510(18) 0.0422(16) 0.0485(17) 0.0022(13) 0.0068(14) -0.0037(14)
O1 0.078(2) 0.124(3) 0.069(2) 0.024(2) 0.0136(17) -0.013(2)
C1 0.179(9) 0.101(6) 0.228(11) 0.100(6) 0.137(9) 0.084(6)
C2 0.204(8) 0.047(3) 0.123(5) 0.009(3) 0.082(6) -0.014(4)
C3 0.106(4) 0.066(3) 0.087(4) 0.020(3) 0.045(3) -0.004(3)
C4 0.142(6) 0.096(4) 0.052(3) 0.023(3) 0.022(3) -0.018(4)
C5 0.098(5) 0.201(10) 0.144(7) 0.128(7) -0.009(6) 0.016(6)
C6 0.071(3) 0.051(2) 0.063(2) 0.0146(19) 0.017(2) 0.006(2)
C7 0.099(4) 0.086(4) 0.151(6) 0.057(4) 0.015(4) 0.024(3)
C8 0.099(4) 0.092(4) 0.083(3) 0.012(3) 0.038(3) -0.020(3)
C9 0.109(4) 0.054(3) 0.094(4) -0.006(2) 0.026(3) -0.017(3)
C10 0.069(3) 0.094(3) 0.049(2) -0.003(2) -0.009(2) -0.021(3)
C11 0.135(5) 0.191(7) 0.062(3) -0.048(4) 0.016(3) -0.051(5)
C12 0.062(3) 0.166(6) 0.106(4) 0.032(4) -0.029(3) -0.019(4)
C13 0.118(5) 0.091(4) 0.113(5) -0.007(3) -0.022(4) -0.049(4)
C14 0.057(3) 0.104(4) 0.059(3) 0.010(2) 0.024(2) 0.005(2)
C15 0.081(3) 0.110(4) 0.049(2) -0.006(2) 0.022(2) -0.009(3)
C16 0.072(3) 0.179(6) 0.069(3) 0.024(4) 0.017(3) -0.004(4)
C17 0.110(5) 0.119(5) 0.090(4) 0.014(3) 0.029(4) -0.021(4)
C18 0.066(3) 0.083(3) 0.069(3) 0.020(3) 0.027(2) -0.004(3)
C19 0.071(4) 0.076(3) 0.175(6) 0.021(4) 0.053(4) 0.001(3)
C20 0.055(3) 0.124(6) 0.211(8) 0.106(6) 0.031(5) 0.009(4)
C21 0.081(4) 0.142(6) 0.085(4) 0.041(4) 0.008(3) -0.014(4)
C22 0.094(4) 0.150(6) 0.081(4) 0.020(4) 0.030(3) -0.002(4)
C23 0.079(3) 0.102(4) 0.095(4) 0.016(3) 0.036(3) 0.000(3)

loop_
_atom_type_symbol
_atom_type_description
_atom_type_scat_dispersion_real
_atom_type_scat_dispersion_imag
_atom_type_scat_source
C C 0.0033 0.0016 'International Tables Vol C Tables 4.2.6.8 and 6.1.1.4'
H H 0.0000 0.0000 'International Tables Vol C Tables 4.2.6.8 and 6.1.1.4'
N N 0.0061 0.0033 'International Tables Vol C Tables 4.2.6.8 and 6.1.1.4'
O O 0.0106 0.0060 'International Tables Vol C Tables 4.2.6.8 and 6.1.1.4'
P P 0.1023 0.0942 'International Tables Vol C Tables 4.2.6.8 and 6.1.1.4'
Cl Cl 0.1484 0.1585 'International Tables Vol C Tables 4.2.6.8 and 6.1.1.4'
Ti Ti 0.2776 0.4457 'International Tables Vol C Tables 4.2.6.8 and 6.1.1.4'

loop_
_geom_angle_atom_site_label_1
_geom_angle_atom_site_label_2
_geom_angle_atom_site_label_3
_geom_angle
_geom_angle_site_symmetry_1
_geom_angle_site_symmetry_3
_geom_angle_publ_flag
N1 Ti1 Cl2 103.62(11) . . ?
N1 Ti1 Cl1 102.40(11) . . ?
Cl2 Ti1 Cl1 101.26(7) . . ?
N1 Ti1 C4 106.6(2) . . ?
Cl2 Ti1 C4 142.08(18) . . ?
Cl1 Ti1 C4 94.13(17) . . ?
N1 Ti1 C3 91.09(17) . . ?
Cl2 Ti1 C3 125.49(15) . . ?
Cl1 Ti1 C3 126.64(16) . . ?
C4 Ti1 C3 33.17(18) . . ?
N1 Ti1 C2 108.3(3) . . ?
Cl2 Ti1 C2 93.32(18) . . ?
Cl1 Ti1 C2 141.7(2) . . ?
C4 Ti1 C2 55.7(2) . . ?
C3 Ti1 C2 33.08(19) . . ?
N1 Ti1 C1 141.2(3) . . ?
Cl2 Ti1 C1 86.3(2) . . ?
Cl1 Ti1 C1 112.4(3) . . ?
C4 Ti1 C1 55.8(3) . . ?
C3 Ti1 C1 54.6(2) . . ?
C2 Ti1 C1 33.0(3) . . ?
N1 Ti1 C5 141.6(3) . . ?
Cl2 Ti1 C5 111.5(3) . . ?
Cl1 Ti1 C5 85.8(2) . . ?
C4 Ti1 C5 35.0(3) . . ?
C3 Ti1 C5 56.1(3) . . ?
C2 Ti1 C5 55.9(3) . . ?
C1 Ti1 C5 33.3(3) . . ?
N1 P1 C14 111.65(18) . . ?
N1 P1 C6 107.04(17) . . ?
C14 P1 C6 108.0(2) . . ?
N1 P1 C10 109.6(2) . . ?
C14 P1 C10 105.4(2) . . ?
C6 P1 C10 115.2(2) . . ?
P1 N1 Ti1 179.5(2) . . ?
C17 O1 C16 112.1(4) . . ?
C2 C1 C5 110.1(8) . . ?
C2 C1 Ti1 72.2(4) . . ?
C5 C1 Ti1 73.7(4) . . ?
C3 C2 C1 107.6(8) . . ?
C3 C2 Ti1 72.4(3) . . ?
C1 C2 Ti1 74.8(4) . . ?
C4 C3 C2 110.4(6) . . ?
C4 C3 Ti1 73.3(3) . . ?
C2 C3 Ti1 74.5(3) . . ?
C3 C4 C5 107.6(7) . . ?
C3 C4 Ti1 73.5(3) . . ?
C5 C4 Ti1 75.1(3) . . ?
C1 C5 C4 104.3(7) . . ?
C1 C5 Ti1 73.0(4) . . ?
C4 C5 Ti1 69.9(3) . . ?
C9 C6 C7 109.5(4) . . ?
C9 C6 C8 107.6(4) . . ?
C7 C6 C8 110.4(4) . . ?
C9 C6 P1 107.0(3) . . ?
C7 C6 P1 113.3(3) . . ?
C8 C6 P1 108.9(3) . . ?
C11 C10 C13 109.3(5) . . ?
C11 C10 C12 111.2(4) . . ?
C13 C10 C12 108.4(5) . . ?
C11 C10 P1 110.7(3) . . ?
C13 C10 P1 105.8(3) . . ?
C12 C10 P1 111.2(4) . . ?
C15 C14 P1 115.9(3) . . ?
C16 C15 C14 113.3(4) . . ?
O1 C16 C15 109.6(4) . . ?
O1 C17 C18 108.9(5) . . ?
C23 C18 C19 121.4(5) . . ?
C23 C18 C17 119.0(5) . . ?
C19 C18 C17 119.4(6) . . ?
C18 C19 C20 117.8(6) . . ?
C21 C20 C19 115.2(5) . . ?
C22 C21 C20 121.8(6) . . ?
C21 C22 C23 122.0(7) . . ?
C22 C23 C18 121.7(6) . . ?

loop_
_geom_bond_atom_site_label_1
_geom_bond_atom_site_label_2
_geom_bond_distance
_geom_bond_site_symmetry_2
_geom_bond_publ_flag
Ti1 N1 1.754(3) . ?
Ti1 Cl2 2.2977(15) . ?
Ti1 Cl1 2.2981(15) . ?
Ti1 C4 2.340(5) . ?
Ti1 C3 2.342(5) . ?
Ti1 C2 2.368(5) . ?
Ti1 C1 2.400(6) . ?
Ti1 C5 2.409(6) . ?
P1 N1 1.601(3) . ?
P1 C14 1.819(4) . ?
P1 C6 1.853(4) . ?
P1 C10 1.856(4) . ?
O1 C17 1.380(6) . ?
O1 C16 1.417(5) . ?
C1 C2 1.355(11) . ?
C1 C5 1.378(12) . ?
C2 C3 1.341(8) . ?
C3 C4 1.337(7) . ?
C4 C5 1.431(11) . ?
C6 C9 1.530(6) . ?
C6 C7 1.536(6) . ?
C6 C8 1.539(6) . ?
C10 C11 1.525(7) . ?
C10 C13 1.527(7) . ?
C10 C12 1.548(7) . ?
C14 C15 1.516(6) . ?
C15 C16 1.447(7) . ?
C17 C18 1.506(7) . ?
C18 C23 1.338(7) . ?
C18 C19 1.364(7) . ?
C19 C20 1.469(10) . ?
C20 C21 1.421(10) . ?
C21 C22 1.303(8) . ?
C22 C23 1.317(7) . ?
